data_1520529
loop_
_publ_author_name
'Aggarwal, Himanshu'
'Das, Raj Kumar'
'Bhatt, Prashant M.'
'Barbour, Leonard J.'

_publ_section_title
;
 Isolation of a structural intermediate during switching of degree of
 interpenetration in a metal--organic framework
;
_journal_issue 8
_journal_name_full 'Chem. Sci.'
_journal_page_first 4986
_journal_paper_doi 10.1039/C5SC01796C
_journal_volume 6
_journal_year 2015
_chemical_formula_moiety 'C34 H20 Co2 N2 O8, C17 H10 Co N O4'
_chemical_formula_sum 'C51 H30 Co3 N3 O12'
_chemical_formula_weight 1053.57
_chemical_name_systematic
; 
 ? 
;
_space_group_IT_number 5
_symmetry_cell_setting monoclinic
_symmetry_space_group_name_Hall 'C 2y'
_symmetry_space_group_name_H-M 'C 1 2 1'
_atom_sites_solution_hydrogens geom
_atom_sites_solution_primary direct
_atom_sites_solution_secondary difmap
_audit_creation_method SHELXL-97
_audit_update_record
;
2015-03-04 deposited with the CCDC.
2015-06-11 downloaded from the CCDC.
;
_cell_angle_alpha 90.00
_cell_angle_beta 95.771(4)
_cell_angle_gamma 90.00
_cell_formula_units_Z 4
_cell_length_a 17.173(6)
_cell_length_b 19.784(7)
_cell_length_c 13.887(5)
_cell_measurement_reflns_used 6996
_cell_measurement_temperature 296(2)
_cell_measurement_theta_max 25.93
_cell_measurement_theta_min 2.24
_cell_volume 4694(3)
_computing_cell_refinement 'SAINT (Bruker, 2009)'
_computing_data_reduction SAINT
_computing_molecular_graphics 'X-Seed (Barbour 2001)'
_computing_structure_refinement 'SHELXL-97 (Sheldrick, 1997)'
_computing_structure_solution 'SHELXS-97 (Sheldrick, 1990)'
_diffrn_ambient_temperature 296(2)
_diffrn_measured_fraction_theta_full 1.000
_diffrn_measured_fraction_theta_max 0.998
_diffrn_measurement_device_type 'CCD area detector'
_diffrn_measurement_method 'phi and omega scans'
_diffrn_radiation_monochromator graphite
_diffrn_radiation_source 'fine-focus sealed tube'
_diffrn_radiation_type MoK\a
_diffrn_radiation_wavelength 0.71073
_diffrn_reflns_av_R_equivalents 0.0710
_diffrn_reflns_av_sigmaI/netI 0.0615
_diffrn_reflns_limit_h_max 22
_diffrn_reflns_limit_h_min -22
_diffrn_reflns_limit_k_max 26
_diffrn_reflns_limit_k_min -26
_diffrn_reflns_limit_l_max 18
_diffrn_reflns_limit_l_min -18
_diffrn_reflns_number 56788
_diffrn_reflns_theta_full 26.00
_diffrn_reflns_theta_max 28.38
_diffrn_reflns_theta_min 1.47
_exptl_absorpt_coefficient_mu 1.115
_exptl_absorpt_correction_T_max 0.9568
_exptl_absorpt_correction_T_min 0.7757
_exptl_absorpt_correction_type multi-scan
_exptl_absorpt_process_details SADABS
_exptl_crystal_colour pink
_exptl_crystal_density_diffrn 1.491
_exptl_crystal_density_method 'not measured'
_exptl_crystal_description block
_exptl_crystal_F_000 2136
_exptl_crystal_size_max 0.24
_exptl_crystal_size_mid 0.14
_exptl_crystal_size_min 0.04
_platon_squeeze_details
;
;
_refine_diff_density_max 1.156
_refine_diff_density_min -1.106
_refine_diff_density_rms 0.111
_refine_ls_abs_structure_details 'Flack H D (1983), Acta Cryst. A39, 876-881'
_refine_ls_abs_structure_Flack 0.53(2)
_refine_ls_extinction_method none
_refine_ls_goodness_of_fit_ref 1.052
_refine_ls_hydrogen_treatment mixed
_refine_ls_matrix_type full
_refine_ls_number_parameters 467
_refine_ls_number_reflns 11722
_refine_ls_number_restraints 1
_refine_ls_restrained_S_all 1.052
_refine_ls_R_factor_all 0.0938
_refine_ls_R_factor_gt 0.0615
_refine_ls_shift/su_max 0.013
_refine_ls_shift/su_mean 0.000
_refine_ls_structure_factor_coef Fsqd
_refine_ls_weighting_details 'calc w=1/[\s^2^(Fo^2^)+(0.1034P)^2^+0.0000P] where P=(Fo^2^+2Fc^2^)/3'
_refine_ls_weighting_scheme calc
_refine_ls_wR_factor_gt 0.1659
_refine_ls_wR_factor_ref 0.1840
_reflns_number_gt 7523
_reflns_number_total 11722
_reflns_threshold_expression >2sigma(I)
_cod_data_source_file c5sc01796c2.cif
_cod_data_source_block LJB_3fa_1
_cod_depositor_comments
;
The following automatic conversions were performed:

'_symmetry_cell_setting' value 'Monoclinic' changed to 'monoclinic'
according to
/usr/data/users/saulius/crontab/automatic-downloads/rss-feeds/RSC/lib/dictionaries/cif_core.dic
dictionary named 'cif_core.dic' version 2.4.2 from 2011-04-26.

Automatic conversion script
Id: cif_fix_values 3271 2015-04-21 07:52:19Z andrius 

 Adding full bibliography for 1520525--1520530.cif.
;
_cod_original_sg_symbol_H-M 'C 2'
_cod_database_code 1520529

loop_
_symmetry_equiv_pos_as_xyz
'x, y, z'
'-x, y, -z'
'x+1/2, y+1/2, z'
'-x+1/2, y+1/2, -z'

loop_
_atom_site_label
_atom_site_type_symbol
_atom_site_fract_x
_atom_site_fract_y
_atom_site_fract_z
_atom_site_U_iso_or_equiv
_atom_site_adp_type
_atom_site_occupancy
_atom_site_symmetry_multiplicity
_atom_site_calc_flag
_atom_site_refinement_flags
C1 C -0.1027(6) 0.3211(4) -0.0185(7) 0.0431(10) Uani 1 1 d .
C2 C -0.1577(6) 0.3807(4) -0.0266(7) 0.0431(10) Uani 1 1 d .
C3 C -0.1650(5) 0.4172(3) -0.1149(5) 0.0431(10) Uani 1 1 d .
H3 H -0.1397 0.4028 -0.1673 0.052 Uiso 1 1 calc R
C4 C -0.2100(5) 0.4735(4) -0.1207(5) 0.0431(10) Uani 1 1 d .
H4 H -0.2161 0.4977 -0.1784 0.052 Uiso 1 1 calc R
C5 C -0.2481(6) 0.4966(4) -0.0402(6) 0.0431(10) Uani 1 1 d .
C6 C -0.2476(5) 0.4554(4) 0.0421(6) 0.0289(14) Uani 1 1 d .
C7 C -0.2018(5) 0.3983(4) 0.0459(6) 0.0337(17) Uani 1 1 d .
H7 H -0.2008 0.3705 0.1000 0.040 Uiso 1 1 calc R
C8 C -0.2972(5) 0.4701(4) 0.1134(7) 0.043(2) Uani 1 1 d .
H8 H -0.2983 0.4420 0.1669 0.052 Uiso 1 1 calc R
C9 C -0.3436(4) 0.5253(4) 0.1041(6) 0.0325(16) Uani 1 1 d .
H9 H -0.3774 0.5332 0.1512 0.039 Uiso 1 1 calc R
C10 C -0.3437(4) 0.5716(3) 0.0273(6) 0.0208(13) Uani 1 1 d .
C11 C -0.2991(6) 0.5554(4) -0.0470(7) 0.040(2) Uani 1 1 d .
H11 H -0.3017 0.5825 -0.1020 0.048 Uiso 1 1 calc R
C12 C -0.3967(4) 0.6307(3) 0.0160(6) 0.0234(14) Uani 1 1 d .
N1 N -0.0033(3) 0.2228(3) 0.2456(2) 0.0425(8) Uani 1 1 d G
C13 C -0.0656(3) 0.2506(3) 0.2886(3) 0.0425(8) Uani 1 1 d G
H13 H -0.1075 0.2697 0.2504 0.051 Uiso 1 1 calc R
C14 C -0.0653(3) 0.2498(3) 0.3888(3) 0.049(2) Uani 1 1 d G
H14 H -0.1070 0.2684 0.4175 0.059 Uiso 1 1 calc R
C15 C -0.0027(3) 0.2212(3) 0.4459(2) 0.0425(8) Uani 1 1 d G
C16 C 0.0595(2) 0.1934(3) 0.4029(3) 0.0425(8) Uani 1 1 d G
H16 H 0.1014 0.1743 0.4411 0.051 Uiso 1 1 calc R
C17 C 0.0593(2) 0.1942(3) 0.3027(3) 0.0425(8) Uani 1 1 d G
H17 H 0.1010 0.1756 0.2740 0.051 Uiso 1 1 calc R
C18 C -0.2285(5) 0.3497(4) 0.3524(6) 0.0313(17) Uani 1 1 d .
C19 C -0.1729(6) 0.4099(4) 0.3590(8) 0.047(2) Uani 1 1 d .
C20 C -0.1285(6) 0.4262(5) 0.2876(7) 0.048(2) Uani 1 1 d .
H20 H -0.1294 0.3981 0.2338 0.058 Uiso 1 1 calc R
C21 C -0.0830(5) 0.4818(5) 0.2912(6) 0.0429(19) Uani 1 1 d .
C22 C -0.0838(6) 0.5264(5) 0.3728(7) 0.0524(18) Uani 1 1 d .
C23 C -0.1265(5) 0.5038(5) 0.4498(7) 0.0524(18) Uani 1 1 d .
H23 H -0.1255 0.5299 0.5055 0.063 Uiso 1 1 calc R
C24 C -0.1685(5) 0.4458(4) 0.4445(7) 0.045(2) Uani 1 1 d .
H24 H -0.1935 0.4307 0.4968 0.053 Uiso 1 1 calc R
C25 C -0.0283(6) 0.4964(5) 0.2229(7) 0.062(2) Uani 1 1 d .
H25 H -0.0243 0.4668 0.1716 0.075 Uiso 1 1 calc R
C26 C 0.0171(6) 0.5510(5) 0.2308(7) 0.062(2) Uani 1 1 d .
H26 H 0.0522 0.5583 0.1850 0.075 Uiso 1 1 calc R
C27 C 0.0134(4) 0.5987(4) 0.3073(6) 0.0313(15) Uani 1 1 d .
C28 C -0.0350(5) 0.5862(5) 0.3793(7) 0.043(2) Uani 1 1 d .
H28 H -0.0362 0.6158 0.4312 0.051 Uiso 1 1 calc R
C29 C 0.0641(4) 0.6590(4) 0.3212(6) 0.0287(14) Uani 1 1 d .
C30 C -0.2284(4) 0.1579(4) 0.3513(6) 0.0284(9) Uani 1 1 d .
C31 C -0.1772(4) 0.0984(4) 0.3618(6) 0.0284(9) Uani 1 1 d .
C32 C -0.1821(4) 0.0496(4) 0.4378(5) 0.0284(9) Uani 1 1 d .
H32 H -0.2179 0.0567 0.4829 0.034 Uiso 1 1 calc R
C33 C -0.1358(4) -0.0071(3) 0.4462(5) 0.0284(2) Uani 1 1 d .
H33 H -0.1406 -0.0378 0.4959 0.034 Uiso 1 1 calc R
C34 C -0.0805(4) -0.0183(3) 0.3783(5) 0.0284(2) Uani 1 1 d .
C35 C -0.0784(4) 0.0260(4) 0.2980(6) 0.0284(2) Uani 1 1 d .
C36 C -0.1301(4) 0.0847(4) 0.2911(6) 0.0284(2) Uani 1 1 d .
H36 H -0.1309 0.1131 0.2377 0.034 Uiso 1 1 calc R
C37 C -0.0383(5) 0.0056(4) 0.2201(6) 0.051(3) Uani 1 1 d .
H37 H -0.0406 0.0321 0.1645 0.061 Uiso 1 1 calc R
C38 C 0.0034(5) -0.0517(4) 0.2248(6) 0.0387(15) Uani 1 1 d .
H38 H 0.0287 -0.0656 0.1721 0.046 Uiso 1 1 calc R
C39 C 0.0088(5) -0.0916(4) 0.3120(7) 0.0387(15) Uani 1 1 d .
C40 C -0.0383(5) -0.0763(4) 0.3810(7) 0.041(2) Uani 1 1 d .
H40 H -0.0420 -0.1064 0.4318 0.050 Uiso 1 1 calc R
C41 C 0.0638(5) -0.1504(4) 0.3189(7) 0.0353(12) Uani 1 1 d .
N2 N -0.3297(2) 0.2571(3) 0.0893(2) 0.0247(9) Uani 1 1 d G
C42 C -0.2688(2) 0.2271(3) 0.0461(3) 0.049(2) Uani 1 1 d G
H42 H -0.2278 0.2067 0.0842 0.058 Uiso 1 1 calc R
C43 C -0.2692(2) 0.2276(3) -0.0540(3) 0.047(2) Uani 1 1 d G
H43 H -0.2285 0.2075 -0.0829 0.056 Uiso 1 1 calc R
C44 C -0.3305(3) 0.2582(3) -0.1110(2) 0.0362(13) Uani 1 1 d G
C45 C -0.3914(3) 0.2882(3) -0.0678(3) 0.088(4) Uani 1 1 d G
H45 H -0.4324 0.3087 -0.1059 0.106 Uiso 1 1 calc R
C46 C -0.3910(2) 0.2877(3) 0.0324(3) 0.089(4) Uani 1 1 d G
H46 H -0.4317 0.3078 0.0613 0.107 Uiso 1 1 calc R
C47 C -0.3293(2) 0.2614(3) -0.21924(18) 0.0480(13) Uani 1 1 d G
C48 C -0.40005(19) 0.2530(3) -0.2760(3) 0.0388(15) Uani 1 1 d G
H48 H -0.4462 0.2487 -0.2468 0.047 Uiso 1 1 calc R
C49 C -0.40178(17) 0.2512(3) -0.3762(2) 0.0335(14) Uani 1 1 d G
H49 H -0.4491 0.2456 -0.4141 0.040 Uiso 1 1 calc R
N3 N -0.3327(2) 0.2577(3) -0.41974(18) 0.0219(9) Uani 1 1 d G
C50 C -0.26197(17) 0.2661(3) -0.3630(2) 0.076(3) Uani 1 1 d G
H50 H -0.2158 0.2704 -0.3922 0.091 Uiso 1 1 calc R
C51 C -0.26024(18) 0.2679(3) -0.2628(2) 0.0480(13) Uani 1 1 d G
H51 H -0.2129 0.2735 -0.2248 0.058 Uiso 1 1 calc R
O1 O -0.0811(3) 0.2966(3) -0.0948(4) 0.0321(10) Uani 1 1 d .
O2 O -0.0842(4) 0.2996(3) 0.0677(5) 0.0321(10) Uani 1 1 d .
O3 O -0.4101(4) 0.6563(2) -0.0671(5) 0.0323(13) Uani 1 1 d .
O4 O -0.4231(3) 0.6509(3) 0.0904(5) 0.0314(14) Uani 1 1 d .
O5 O -0.2447(4) 0.3240(3) 0.2688(5) 0.0366(15) Uani 1 1 d .
O6 O -0.2544(4) 0.3260(3) 0.4283(5) 0.0402(16) Uani 1 1 d .
O7 O 0.0896(4) 0.6801(3) 0.2457(5) 0.0469(16) Uani 1 1 d .
O8 O 0.0800(4) 0.6803(3) 0.4035(5) 0.0405(15) Uani 1 1 d .
O9 O -0.2438(4) 0.1817(3) 0.2692(5) 0.0389(14) Uani 1 1 d .
O10 O -0.2527(4) 0.1796(3) 0.4259(5) 0.0420(15) Uani 1 1 d .
O11 O 0.0818(4) -0.1762(3) 0.4026(5) 0.0353(12) Uani 1 1 d .
O12 O 0.0904(4) -0.1723(3) 0.2422(4) 0.0389(15) Uani 1 1 d .
Co1 Co -0.00381(5) 0.22634(3) 0.09768(7) 0.01838(19) Uani 1 1 d .
Co2 Co -0.32755(5) 0.25411(4) 0.23701(6) 0.02085(19) Uani 1 1 d .
Co3 Co -0.33623(5) 0.25286(4) 0.43292(6) 0.0212(2) Uani 1 1 d .

loop_
_atom_site_aniso_label
_atom_site_aniso_U_11
_atom_site_aniso_U_22
_atom_site_aniso_U_33
_atom_site_aniso_U_23
_atom_site_aniso_U_13
_atom_site_aniso_U_12
C1 0.062(2) 0.0360(19) 0.0347(19) 0.0074(14) 0.0200(17) 0.0321(17)
C2 0.062(2) 0.0360(19) 0.0347(19) 0.0074(14) 0.0200(17) 0.0321(17)
C3 0.062(2) 0.0360(19) 0.0347(19) 0.0074(14) 0.0200(17) 0.0321(17)
C4 0.062(2) 0.0360(19) 0.0347(19) 0.0074(14) 0.0200(17) 0.0321(17)
C5 0.062(2) 0.0360(19) 0.0347(19) 0.0074(14) 0.0200(17) 0.0321(17)
C6 0.031(3) 0.031(3) 0.026(3) 0.004(2) 0.006(3) 0.013(3)
C7 0.049(4) 0.031(4) 0.022(3) 0.006(3) 0.006(3) 0.021(3)
C8 0.058(5) 0.030(3) 0.044(5) 0.014(3) 0.023(4) 0.012(3)
C9 0.031(4) 0.038(4) 0.031(4) 0.006(3) 0.020(3) 0.005(3)
C10 0.011(3) 0.026(3) 0.025(3) -0.001(2) 0.004(2) 0.001(2)
C11 0.061(6) 0.033(4) 0.026(4) 0.012(3) 0.009(4) 0.024(4)
C12 0.019(3) 0.016(3) 0.035(4) -0.005(2) 0.000(3) -0.007(2)
N1 0.0421(19) 0.0569(18) 0.0303(17) 0.0035(16) 0.0122(14) 0.0216(17)
C13 0.0421(19) 0.0569(18) 0.0303(17) 0.0035(16) 0.0122(14) 0.0216(17)
C14 0.026(4) 0.075(5) 0.047(5) -0.005(5) 0.011(3) 0.019(5)
C15 0.0421(19) 0.0569(18) 0.0303(17) 0.0035(16) 0.0122(14) 0.0216(17)
C16 0.0421(19) 0.0569(18) 0.0303(17) 0.0035(16) 0.0122(14) 0.0216(17)
C17 0.0421(19) 0.0569(18) 0.0303(17) 0.0035(16) 0.0122(14) 0.0216(17)
C18 0.033(4) 0.028(3) 0.035(4) -0.003(3) 0.014(3) -0.010(3)
C19 0.055(5) 0.036(4) 0.052(5) -0.010(4) 0.013(4) -0.029(4)
C20 0.055(5) 0.053(5) 0.039(5) -0.016(4) 0.020(4) -0.034(4)
C21 0.043(4) 0.053(4) 0.033(4) -0.016(3) 0.010(3) -0.026(3)
C22 0.057(4) 0.067(4) 0.038(3) -0.019(3) 0.030(3) -0.037(3)
C23 0.057(4) 0.067(4) 0.038(3) -0.019(3) 0.030(3) -0.037(3)
C24 0.050(5) 0.036(4) 0.050(5) -0.001(3) 0.017(4) -0.011(4)
C25 0.083(5) 0.060(5) 0.049(3) -0.011(3) 0.034(3) -0.021(4)
C26 0.083(5) 0.060(5) 0.049(3) -0.011(3) 0.034(3) -0.021(4)
C27 0.022(3) 0.040(4) 0.032(3) -0.003(3) 0.004(3) -0.006(3)
C28 0.048(5) 0.041(5) 0.042(5) -0.004(4) 0.016(4) -0.004(4)
C29 0.015(3) 0.030(3) 0.042(4) 0.000(3) 0.004(3) 0.007(2)
C30 0.0212(18) 0.029(2) 0.036(2) 0.0029(18) 0.0114(15) 0.0054(16)
C31 0.0212(18) 0.029(2) 0.036(2) 0.0029(18) 0.0114(15) 0.0054(16)
C32 0.0212(18) 0.029(2) 0.036(2) 0.0029(18) 0.0114(15) 0.0054(16)
C33 0.0212(4) 0.0293(3) 0.0365(5) 0.0029(4) 0.0114(3) 0.0054(5)
C34 0.0212(4) 0.0293(3) 0.0365(5) 0.0029(4) 0.0114(3) 0.0054(5)
C35 0.0212(4) 0.0293(3) 0.0365(5) 0.0029(4) 0.0114(3) 0.0054(5)
C36 0.0212(4) 0.0293(3) 0.0365(5) 0.0029(4) 0.0114(3) 0.0054(5)
C37 0.067(5) 0.054(5) 0.038(4) 0.028(4) 0.032(4) 0.043(4)
C38 0.054(4) 0.029(3) 0.035(3) 0.009(2) 0.016(3) 0.023(3)
C39 0.054(4) 0.029(3) 0.035(3) 0.009(2) 0.016(3) 0.023(3)
C40 0.043(4) 0.047(5) 0.036(4) 0.015(4) 0.018(3) 0.030(4)
C41 0.038(3) 0.037(3) 0.032(2) 0.000(2) 0.008(2) 0.023(2)
N2 0.020(2) 0.033(2) 0.023(2) -0.003(2) 0.0085(17) -0.010(2)
C42 0.028(4) 0.077(5) 0.041(5) 0.005(4) 0.006(3) 0.014(4)
C43 0.052(5) 0.074(5) 0.015(4) -0.002(4) 0.006(3) 0.023(5)
C44 0.024(3) 0.075(4) 0.010(2) -0.001(3) 0.001(2) -0.004(3)
C45 0.091(7) 0.154(10) 0.020(3) 0.005(4) 0.005(4) 0.089(7)
C46 0.087(7) 0.144(10) 0.038(4) 0.009(5) 0.010(4) 0.072(7)
C47 0.022(2) 0.095(4) 0.028(2) -0.006(3) 0.0051(18) 0.004(3)
C48 0.029(4) 0.073(4) 0.015(3) -0.002(5) 0.010(3) -0.001(5)
C49 0.026(3) 0.063(4) 0.012(3) 0.001(3) 0.003(2) 0.005(3)
N3 0.018(2) 0.030(2) 0.017(2) 0.002(2) -0.0022(16) 0.018(2)
C50 0.036(4) 0.164(9) 0.026(3) 0.018(5) -0.003(3) -0.025(5)
C51 0.022(2) 0.095(4) 0.028(2) -0.006(3) 0.0051(18) 0.004(3)
O1 0.033(2) 0.033(2) 0.031(2) -0.0018(18) 0.0088(19) 0.0220(18)
O2 0.033(2) 0.033(2) 0.031(2) -0.0018(18) 0.0088(19) 0.0220(18)
O3 0.032(3) 0.027(3) 0.040(3) 0.005(2) 0.010(3) 0.013(2)
O4 0.029(3) 0.023(2) 0.044(4) 0.000(2) 0.014(3) 0.013(2)
O5 0.048(4) 0.034(3) 0.028(3) 0.000(2) 0.005(3) -0.019(3)
O6 0.040(3) 0.048(4) 0.034(3) 0.007(3) 0.013(3) -0.014(3)
O7 0.040(3) 0.053(4) 0.049(4) -0.008(3) 0.011(3) -0.014(3)
O8 0.037(3) 0.036(3) 0.048(3) -0.011(3) 0.006(3) -0.006(2)
O9 0.038(3) 0.039(3) 0.040(3) 0.005(3) 0.004(2) 0.006(3)
O10 0.042(3) 0.034(3) 0.053(3) 0.006(3) 0.015(3) 0.019(3)
O11 0.038(3) 0.037(3) 0.032(2) 0.000(2) 0.008(2) 0.023(2)
O12 0.042(3) 0.045(4) 0.032(3) 0.004(3) 0.013(3) 0.027(3)
Co1 0.0185(4) 0.0159(3) 0.0216(4) 0.0009(5) 0.0059(3) -0.0004(4)
Co2 0.0212(4) 0.0226(3) 0.0196(4) 0.0024(5) 0.0066(3) 0.0048(5)
Co3 0.0215(4) 0.0235(3) 0.0196(4) 0.0008(5) 0.0068(3) 0.0034(5)

loop_
_atom_type_symbol
_atom_type_description
_atom_type_scat_dispersion_real
_atom_type_scat_dispersion_imag
_atom_type_scat_source
C C 0.0033 0.0016 'International Tables Vol C Tables 4.2.6.8 and 6.1.1.4'
H H 0.0000 0.0000 'International Tables Vol C Tables 4.2.6.8 and 6.1.1.4'
N N 0.0061 0.0033 'International Tables Vol C Tables 4.2.6.8 and 6.1.1.4'
O O 0.0106 0.0060 'International Tables Vol C Tables 4.2.6.8 and 6.1.1.4'
Co Co 0.3494 0.9721 'International Tables Vol C Tables 4.2.6.8 and 6.1.1.4'

loop_
_geom_angle_atom_site_label_1
_geom_angle_atom_site_label_2
_geom_angle_atom_site_label_3
_geom_angle
_geom_angle_site_symmetry_1
_geom_angle_site_symmetry_3
O1 C1 O2 126.5(7) . .
O1 C1 C2 118.4(8) . .
O2 C1 C2 115.1(8) . .
C7 C2 C3 120.1(7) . .
C7 C2 C1 122.3(8) . .
C3 C2 C1 117.6(8) . .
C4 C3 C2 118.1(7) . .
C3 C4 C5 121.4(7) . .
C6 C5 C4 119.1(6) . .
C6 C5 C11 118.2(7) . .
C4 C5 C11 121.8(8) . .
C7 C6 C8 122.0(8) . .
C7 C6 C5 117.7(7) . .
C8 C6 C5 120.1(6) . .
C2 C7 C6 122.6(8) . .
C9 C8 C6 119.7(8) . .
C8 C9 C10 123.7(7) . .
C11 C10 C9 117.2(7) . .
C11 C10 C12 119.0(7) . .
C9 C10 C12 123.3(7) . .
C10 C11 C5 120.8(8) . .
O4 C12 O3 125.9(7) . .
O4 C12 C10 116.1(7) . .
O3 C12 C10 117.9(8) . .
C13 N1 C17 120.0 . .
C13 N1 Co1 119.3(2) . .
C17 N1 Co1 120.6(2) . .
C14 C13 N1 120.0 . .
C15 C14 C13 120.0 . .
C16 C15 C14 120.0 . .
C16 C15 C15 117.3(6) . 2_556
C14 C15 C15 122.7(5) . 2_556
C17 C16 C15 120.0 . .
C16 C17 N1 120.0 . .
O5 C18 O6 123.1(7) . .
O5 C18 C19 116.5(8) . .
O6 C18 C19 120.4(8) . .
C20 C19 C24 121.5(8) . .
C20 C19 C18 122.7(8) . .
C24 C19 C18 115.8(9) . .
C21 C20 C19 122.5(9) . .
C20 C21 C25 123.9(8) . .
C20 C21 C22 118.6(7) . .
C25 C21 C22 117.3(7) . .
C23 C22 C21 116.4(7) . .
C23 C22 C28 123.2(8) . .
C21 C22 C28 120.0(7) . .
C24 C23 C22 122.4(9) . .
C23 C24 C19 117.8(9) . .
C26 C25 C21 121.9(9) . .
C25 C26 C27 121.9(9) . .
C28 C27 C26 119.5(8) . .
C28 C27 C29 116.0(8) . .
C26 C27 C29 124.2(8) . .
C27 C28 C22 119.1(8) . .
O8 C29 O7 127.3(8) . .
O8 C29 C27 118.2(8) . .
O7 C29 C27 114.4(8) . .
O10 C30 O9 125.6(8) . .
O10 C30 C31 116.5(8) . .
O9 C30 C31 117.9(8) . .
C36 C31 C32 118.5(7) . .
C36 C31 C30 118.8(8) . .
C32 C31 C30 122.2(7) . .
C33 C32 C31 122.3(6) . .
C32 C33 C34 119.4(7) . .
C40 C34 C35 119.3(6) . .
C40 C34 C33 120.3(7) . .
C35 C34 C33 119.6(5) . .
C37 C35 C34 118.8(6) . .
C37 C35 C36 121.5(7) . .
C34 C35 C36 118.6(6) . .
C31 C36 C35 120.9(7) . .
C38 C37 C35 120.5(8) . .
C37 C38 C39 119.7(8) . .
C40 C39 C38 118.7(7) . .
C40 C39 C41 123.3(8) . .
C38 C39 C41 117.9(7) . .
C39 C40 C34 121.8(8) . .
O12 C41 O11 123.3(7) . .
O12 C41 C39 119.1(8) . .
O11 C41 C39 117.6(8) . .
C42 N2 C46 120.0 . .
C42 N2 Co2 118.8(2) . .
C46 N2 Co2 121.2(2) . .
N2 C42 C43 120.0 . .
C44 C43 C42 120.0 . .
C45 C44 C43 120.0 . .
C45 C44 C47 120.0(3) . .
C43 C44 C47 120.0(3) . .
C44 C45 C46 120.0 . .
C45 C46 N2 120.0 . .
C48 C47 C51 120.0 . .
C48 C47 C44 117.4(3) . .
C51 C47 C44 122.4(3) . .
C47 C48 C49 120.0 . .
N3 C49 C48 120.0 . .
C50 N3 C49 120.0 . .
C50 N3 Co3 120.6(2) . 1_554
C49 N3 Co3 119.4(2) . 1_554
C51 C50 N3 120.0 . .
C50 C51 C47 120.0 . .
C1 O1 Co1 124.0(6) . 2
C1 O2 Co1 122.1(5) . .
C12 O3 Co1 121.7(6) . 4_455
C12 O4 Co1 125.8(6) . 3_455
C18 O5 Co2 124.3(5) . .
C18 O6 Co3 126.2(6) . .
C29 O7 Co2 126.3(6) . 3
C29 O8 Co3 121.0(6) . 3
C30 O9 Co2 123.2(6) . .
C30 O10 Co3 125.8(6) . .
C41 O11 Co3 124.9(5) . 3_545
C41 O12 Co2 125.4(6) . 3_545
O2 Co1 O1 88.9(3) . 2
O2 Co1 O3 88.8(2) . 4_445
O1 Co1 O3 166.9(3) 2 4_445
O2 Co1 O4 165.3(3) . 3_545
O1 Co1 O4 90.42(19) 2 3_545
O3 Co1 O4 88.6(2) 4_445 3_545
O2 Co1 N1 99.5(2) . .
O1 Co1 N1 96.5(2) 2 .
O3 Co1 N1 96.6(2) 4_445 .
O4 Co1 N1 95.2(2) 3_545 .
O2 Co1 Co1 83.98(18) . 2
O1 Co1 Co1 82.72(17) 2 2
O3 Co1 Co1 84.22(19) 4_445 2
O4 Co1 Co1 81.38(18) 3_545 2
N1 Co1 Co1 176.44(14) . 2
O5 Co2 O12 88.7(3) . 3_455
O5 Co2 O9 88.1(2) . .
O12 Co2 O9 165.4(3) 3_455 .
O5 Co2 N2 98.1(2) . .
O12 Co2 N2 94.1(2) 3_455 .
O9 Co2 N2 100.4(2) . .
O5 Co2 O7 164.0(3) . 3_445
O12 Co2 O7 91.2(2) 3_455 3_445
O9 Co2 O7 87.9(3) . 3_445
N2 Co2 O7 97.9(2) . 3_445
O5 Co2 Co3 84.00(19) . .
O12 Co2 Co3 82.19(18) 3_455 .
O9 Co2 Co3 83.3(2) . .
N2 Co2 Co3 175.72(12) . .
O7 Co2 Co3 80.1(2) 3_445 .
O11 Co3 O6 88.1(3) 3_455 .
O11 Co3 N3 97.3(9) 3_455 1_556
O6 Co3 N3 92.7(9) . 1_556
O11 Co3 O8 89.1(2) 3_455 3_445
O6 Co3 O8 166.7(3) . 3_445
N3 Co3 O8 100.5(9) 1_556 3_445
O11 Co3 O10 165.2(3) 3_455 .
O6 Co3 O10 90.7(2) . .
N3 Co3 O10 97.5(9) 1_556 .
O8 Co3 O10 88.6(3) 3_445 .
O11 Co3 Co2 83.80(18) 3_455 .
O6 Co3 Co2 81.64(18) . .
N3 Co3 Co2 174.2(8) 1_556 .
O8 Co3 Co2 85.1(2) 3_445 .
O10 Co3 Co2 81.43(19) . .

loop_
_geom_bond_atom_site_label_1
_geom_bond_atom_site_label_2
_geom_bond_distance
_geom_bond_site_symmetry_2
C1 O1 1.254(11) .
C1 O2 1.280(11) .
C1 C2 1.507(11) .
C2 C7 1.363(12) .
C2 C3 1.418(11) .
C3 C4 1.352(9) .
C4 C5 1.426(10) .
C5 C6 1.402(9) .
C5 C11 1.453(11) .
C6 C7 1.376(10) .
C6 C8 1.401(11) .
C8 C9 1.350(11) .
C9 C10 1.405(10) .
C10 C11 1.384(12) .
C10 C12 1.480(10) .
C12 O4 1.235(10) .
C12 O3 1.260(10) .
N1 C13 1.3900 .
N1 C17 1.3900 .
N1 Co1 2.055(3) .
C13 C14 1.3900 .
C14 C15 1.3900 .
C15 C16 1.3900 .
C15 C15 1.497(6) 2_556
C16 C17 1.3900 .
C18 O5 1.271(11) .
C18 O6 1.275(10) .
C18 C19 1.524(11) .
C19 C20 1.349(14) .
C19 C24 1.380(12) .
C20 C21 1.347(11) .
C21 C25 1.429(11) .
C21 C22 1.438(9) .
C22 C23 1.427(12) .
C22 C28 1.447(12) .
C23 C24 1.352(11) .
C25 C26 1.330(13) .
C26 C27 1.429(12) .
C27 C28 1.386(12) .
C27 C29 1.477(11) .
C29 O8 1.224(11) .
C29 O7 1.247(11) .
C30 O10 1.233(10) .
C30 O9 1.238(10) .
C30 C31 1.466(10) .
C31 C36 1.361(11) .
C31 C32 1.439(10) .
C32 C33 1.373(9) .
C33 C34 1.423(9) .
C34 C40 1.354(10) .
C34 C35 1.422(7) .
C35 C37 1.399(10) .
C35 C36 1.458(10) .
C37 C38 1.338(10) .
C38 C39 1.440(11) .
C39 C40 1.349(12) .
C39 C41 1.496(10) .
C41 O12 1.277(10) .
C41 O11 1.278(11) .
N2 C42 1.3900 .
N2 C46 1.3900 .
N2 Co2 2.048(3) .
C42 C43 1.3900 .
C43 C44 1.3900 .
C44 C45 1.3900 .
C44 C47 1.507(4) .
C45 C46 1.3900 .
C47 C48 1.3900 .
C47 C51 1.3900 .
C48 C49 1.3900 .
C49 N3 1.3900 .
N3 C50 1.3900 .
N3 Co3 2.043(3) 1_554
C50 C51 1.3900 .
O1 Co1 2.018(5) 2
O2 Co1 2.016(5) .
O3 Co1 2.040(5) 4_455
O4 Co1 2.046(5) 3_455
O5 Co2 2.001(5) .
O6 Co3 2.022(6) .
O7 Co2 2.054(6) 3
O8 Co3 2.044(6) 3
O9 Co2 2.047(6) .
O10 Co3 2.049(6) .
O11 Co3 2.002(5) 3_545
O12 Co2 2.033(6) 3_545
Co1 O1 2.018(5) 2
Co1 O3 2.040(5) 4_445
Co1 O4 2.046(5) 3_545
Co1 Co1 2.729(2) 2
Co2 O12 2.033(5) 3_455
Co2 O7 2.054(6) 3_445
Co2 Co3 2.7398(15) .
Co3 O11 2.002(5) 3_455
Co3 N3 2.043(3) 1_556
Co3 O8 2.044(6) 3_445

loop_
_platon_squeeze_void_nr
_platon_squeeze_void_average_x
_platon_squeeze_void_average_y
_platon_squeeze_void_average_z
_platon_squeeze_void_volume
_platon_squeeze_void_count_electrons
_platon_squeeze_void_content
1 0.000 -0.050 0.000 28 0 ' '
2 0.000 0.582 0.000 219 7 ' '
3 0.500 0.082 0.000 219 7 ' '
4 0.500 0.450 0.000 28 0 ' '
5 0.345 0.406 0.194 7 0 ' '
6 0.845 0.906 0.194 7 0 ' '
7 0.000 0.404 0.500 130 5 ' '
8 0.500 0.904 0.500 130 5 ' '
9 0.154 0.906 0.806 7 0 ' '
10 0.654 0.406 0.806 7 0 ' '
